data_7711950
loop_
_publ_author_name
'Schulz, Ji&#x159;&#xed;'
'Antala, Jakub'
'C&#xed;sa&#x159;ov&#xe1;, Ivana'
'&#x160;t&#x11b;pni&#x10d;ka, Petr'

_publ_section_title
;
 Beyond phosphorus: synthesis, reactivity, coordination behaviour and
 catalytic properties of 1,1'-bis(diphenylstibino)ferrocene.
;
_journal_issue 5
_journal_name_full 'Dalton transactions (Cambridge, England : 2003)'
_journal_page_first 1198
_journal_page_last 1211
_journal_paper_doi 10.1039/d2dt03770j
_journal_volume 52
_journal_year 2023
_chemical_formula_moiety 'C34 H28 Fe N2 O7 Sb2, C H Cl3'
_chemical_formula_sum 'C35 H29 Cl3 Fe N2 O7 Sb2'
_chemical_formula_weight 995.30
_space_group_crystal_system triclinic
_space_group_IT_number 2
_space_group_name_Hall '-P 1'
_space_group_name_H-M_alt 'P -1'
_atom_sites_solution_hydrogens geom
_atom_sites_solution_primary direct
_atom_sites_solution_secondary difmap
_audit_creation_method SHELXL-2017/1
_audit_update_record
;
2022-11-11 deposited with the CCDC.	2022-12-15 downloaded from the CCDC.
;
_cell_angle_alpha 76.729(2)
_cell_angle_beta 89.536(2)
_cell_angle_gamma 80.201(2)
_cell_formula_units_Z 2
_cell_length_a 9.7288(4)
_cell_length_b 12.4015(6)
_cell_length_c 15.6280(8)
_cell_measurement_reflns_used 9725
_cell_measurement_temperature 120(2)
_cell_measurement_theta_max 27.48
_cell_measurement_theta_min 2.98
_cell_volume 1807.47(15)
_computing_cell_refinement 'SAINT V8.40A (Bruker Nano, Inc., 2019)'
_computing_data_collection 'Bruker Instrument Service vV6.2.14'
_computing_data_reduction 'SAINT V8.40A (Bruker Nano, Inc., 2019)'
_computing_molecular_graphics 'PLATON (Spek, 2017)'
_computing_publication_material 'PLATON (Spek, 2017)'
_computing_structure_refinement 'SHELXL-2017/1 (Sheldrick, 2017)'
_computing_structure_solution 'SHELXT 2014/5 (Sheldrick, 2014)'
_diffrn_ambient_temperature 120(2)
_diffrn_measured_fraction_theta_full 0.996
_diffrn_measured_fraction_theta_max 0.994
_diffrn_measurement_device_type 'Bruker D8 VENTURE Kappa Duo with PHOTON 1000'
_diffrn_measurement_method '\f and \w scans'
_diffrn_radiation_monochromator 'Quazar Mo multilayer optic'
_diffrn_radiation_source 'I\mS micro-focus sealed tube'
_diffrn_radiation_type MoK\a
_diffrn_radiation_wavelength 0.71073
_diffrn_reflns_av_R_equivalents 0.0223
_diffrn_reflns_av_unetI/netI 0.0205
_diffrn_reflns_Laue_measured_fraction_full 0.996
_diffrn_reflns_Laue_measured_fraction_max 0.994
_diffrn_reflns_limit_h_max 12
_diffrn_reflns_limit_h_min -9
_diffrn_reflns_limit_k_max 16
_diffrn_reflns_limit_k_min -16
_diffrn_reflns_limit_l_max 20
_diffrn_reflns_limit_l_min -20
_diffrn_reflns_number 31997
_diffrn_reflns_point_group_measured_fraction_full 0.996
_diffrn_reflns_point_group_measured_fraction_max 0.994
_diffrn_reflns_theta_full 25.242
_diffrn_reflns_theta_max 27.484
_diffrn_reflns_theta_min 2.476
_exptl_absorpt_coefficient_mu 2.152
_exptl_absorpt_correction_T_max 0.80
_exptl_absorpt_correction_T_min 0.64
_exptl_absorpt_correction_type multi-scan
_exptl_absorpt_process_details 'SADABS-2016/2 - Bruker AXS'
_exptl_crystal_colour yellow
_exptl_crystal_density_diffrn 1.829
_exptl_crystal_description prism
_exptl_crystal_F_000 976
_exptl_crystal_size_max 0.32
_exptl_crystal_size_mid 0.14
_exptl_crystal_size_min 0.11
_refine_diff_density_max 1.081
_refine_diff_density_min -0.934
_refine_diff_density_rms 0.088
_refine_ls_extinction_method none
_refine_ls_goodness_of_fit_ref 1.075
_refine_ls_hydrogen_treatment constr
_refine_ls_matrix_type full
_refine_ls_number_parameters 451
_refine_ls_number_reflns 8245
_refine_ls_number_restraints 0
_refine_ls_restrained_S_all 1.075
_refine_ls_R_factor_all 0.0230
_refine_ls_R_factor_gt 0.0218
_refine_ls_shift/su_max 0.003
_refine_ls_shift/su_mean 0.000
_refine_ls_structure_factor_coef Fsqd
_refine_ls_weighting_details 'w=1/[\s^2^(Fo^2^)+(0.0270P)^2^+2.1265P] where P=(Fo^2^+2Fc^2^)/3'
_refine_ls_weighting_scheme calc
_refine_ls_wR_factor_gt 0.0565
_refine_ls_wR_factor_ref 0.0576
_reflns_Friedel_coverage 0.000
_reflns_number_gt 7863
_reflns_number_total 8245
_reflns_threshold_expression 'I > 2\s(I)'
_cod_data_source_file d2dt03770j3.cif
_cod_data_source_block ja40
_cod_depositor_comments 'Adding full bibliography for 7711945--7711966.cif.'
_cod_original_cell_volume 1807.48(15)
_cod_database_code 7711950
_shelx_shelxl_version_number 2017/1
_shelx_space_group_comment
;
The symmetry employed for this shelxl refinement is uniquely defined
by the following loop, which should always be used as a source of
symmetry information in preference to the above space-group names.
They are only intended as comments.
;
_shelx_estimated_absorpt_t_min 0.546
_shelx_estimated_absorpt_t_max 0.798

loop_
_space_group_symop_operation_xyz
'x, y, z'
'-x, -y, -z'

loop_
_atom_site_label
_atom_site_type_symbol
_atom_site_fract_x
_atom_site_fract_y
_atom_site_fract_z
_atom_site_U_iso_or_equiv
_atom_site_adp_type
_atom_site_occupancy
_atom_site_site_symmetry_order
_atom_site_calc_flag
_atom_site_refinement_flags_posn
_atom_site_refinement_flags_adp
_atom_site_refinement_flags_occupancy
_atom_site_disorder_assembly
_atom_site_disorder_group
Sb1 Sb 0.54194(2) 0.75313(2) 0.69664(2) 0.01339(4) Uani 1 1 d . . . . .
Sb2 Sb 0.29303(2) 0.55219(2) 0.73738(2) 0.01422(4) Uani 1 1 d . . . . .
Fe1 Fe 0.22548(3) 0.80576(2) 0.57459(2) 0.01401(6) Uani 1 1 d . . . . .
O1 O 0.46732(15) 0.61383(12) 0.73610(9) 0.0174(3) Uani 1 1 d . . . . .
N1 N 0.75394(18) 0.91824(15) 0.68147(11) 0.0175(3) Uani 1 1 d . . . . .
O2 O 0.62563(15) 0.91992(12) 0.65572(9) 0.0174(3) Uani 1 1 d . . . . .
O3 O 0.83149(16) 0.82671(14) 0.70680(11) 0.0265(3) Uani 1 1 d . . . . .
O4 O 0.79069(17) 1.00914(14) 0.67844(11) 0.0262(3) Uani 1 1 d . . . . .
N2 N 0.0380(2) 0.43241(16) 0.79762(12) 0.0230(4) Uani 1 1 d . . . . .
O5 O 0.09071(16) 0.49114(13) 0.72712(10) 0.0214(3) Uani 1 1 d . . . . .
O6 O 0.11527(18) 0.38743(15) 0.86167(10) 0.0292(4) Uani 1 1 d . . . . .
O7 O -0.08591(19) 0.42689(18) 0.79316(13) 0.0420(5) Uani 1 1 d . . . . .
C1 C 0.3623(2) 0.86312(16) 0.64251(13) 0.0154(4) Uani 1 1 d . . . . .
C2 C 0.3393(2) 0.93166(17) 0.55471(13) 0.0172(4) Uani 1 1 d . . . . .
H2 H 0.408056 0.943562 0.511670 0.021 Uiso 1 1 calc R U . . .
C3 C 0.1948(2) 0.97852(17) 0.54387(14) 0.0184(4) Uani 1 1 d . . . . .
H3 H 0.150435 1.027622 0.492061 0.022 Uiso 1 1 calc R U . . .
C4 C 0.1279(2) 0.93975(17) 0.62334(14) 0.0182(4) Uani 1 1 d . . . . .
H4 H 0.031345 0.958408 0.633755 0.022 Uiso 1 1 calc R U . . .
C5 C 0.2305(2) 0.86801(17) 0.68474(13) 0.0162(4) Uani 1 1 d . . . . .
H5 H 0.214581 0.830204 0.743131 0.019 Uiso 1 1 calc R U . . .
C6 C 0.2287(2) 0.63687(16) 0.60935(13) 0.0160(4) Uani 1 1 d . . . . .
C7 C 0.0921(2) 0.69390(17) 0.57644(14) 0.0187(4) Uani 1 1 d . . . . .
H7 H 0.007897 0.691418 0.607508 0.022 Uiso 1 1 calc R U . . .
C8 C 0.1057(2) 0.75493(18) 0.48861(14) 0.0203(4) Uani 1 1 d . . . . .
H8 H 0.031484 0.800632 0.451014 0.024 Uiso 1 1 calc R U . . .
C9 C 0.2478(2) 0.73646(18) 0.46644(13) 0.0208(4) Uani 1 1 d . . . . .
H9 H 0.284899 0.767289 0.411603 0.025 Uiso 1 1 calc R U . . .
C10 C 0.3256(2) 0.66352(17) 0.54070(13) 0.0176(4) Uani 1 1 d . . . . .
H10 H 0.423470 0.637316 0.544205 0.021 Uiso 1 1 calc R U . . .
C11 C 0.6716(2) 0.69208(17) 0.60431(13) 0.0167(4) Uani 1 1 d . . . . .
C12 C 0.7266(2) 0.57802(18) 0.62034(15) 0.0216(4) Uani 1 1 d . . . . .
H12 H 0.711771 0.529078 0.674716 0.026 Uiso 1 1 calc R U . . .
C13 C 0.8036(2) 0.5362(2) 0.55599(17) 0.0260(5) Uani 1 1 d . . . . .
H13 H 0.842929 0.458539 0.566845 0.031 Uiso 1 1 calc R U . . .
C14 C 0.8230(2) 0.6073(2) 0.47626(16) 0.0259(5) Uani 1 1 d . . . . .
H14 H 0.874252 0.578148 0.432106 0.031 Uiso 1 1 calc R U . . .
C15 C 0.7678(2) 0.7210(2) 0.46069(14) 0.0237(4) Uani 1 1 d . . . . .
H15 H 0.781454 0.769559 0.405885 0.028 Uiso 1 1 calc R U . . .
C16 C 0.6928(2) 0.76415(18) 0.52474(14) 0.0200(4) Uani 1 1 d . . . . .
H16 H 0.656171 0.842240 0.514384 0.024 Uiso 1 1 calc R U . . .
C17 C 0.5940(2) 0.75890(18) 0.82521(13) 0.0181(4) Uani 1 1 d . . . . .
C18 C 0.5488(3) 0.8572(2) 0.85269(15) 0.0260(5) Uani 1 1 d . . . . .
H18 H 0.502207 0.922530 0.812443 0.031 Uiso 1 1 calc R U . . .
C19 C 0.5725(3) 0.8592(2) 0.94004(17) 0.0369(6) Uani 1 1 d . . . . .
H19 H 0.541393 0.926072 0.959587 0.044 Uiso 1 1 calc R U . . .
C20 C 0.6411(3) 0.7645(2) 0.99842(16) 0.0353(6) Uani 1 1 d . . . . .
H20 H 0.656701 0.766423 1.057933 0.042 Uiso 1 1 calc R U . . .
C21 C 0.6868(3) 0.6671(2) 0.97054(16) 0.0323(5) Uani 1 1 d . . . . .
H21 H 0.734956 0.602506 1.010752 0.039 Uiso 1 1 calc R U . . .
C22 C 0.6629(2) 0.6632(2) 0.88389(15) 0.0258(5) Uani 1 1 d . . . . .
H22 H 0.693247 0.595818 0.864852 0.031 Uiso 1 1 calc R U . . .
C23 C 0.2138(2) 0.61763(17) 0.84396(13) 0.0191(4) Uani 1 1 d . . . . .
C24 C 0.3087(3) 0.6189(2) 0.90968(14) 0.0251(5) Uani 1 1 d . . . . .
H24 H 0.404775 0.589363 0.906214 0.030 Uiso 1 1 calc R U . . .
C25 C 0.2616(3) 0.6637(2) 0.98045(17) 0.0383(6) Uani 1 1 d . . . . .
H25 H 0.325343 0.663563 1.026206 0.046 Uiso 1 1 calc R U . . .
C26 C 0.1223(4) 0.7085(3) 0.9845(2) 0.0460(8) Uani 1 1 d . . . . .
H26 H 0.090521 0.738781 1.033185 0.055 Uiso 1 1 calc R U . . .
C27 C 0.0291(3) 0.7095(3) 0.9179(2) 0.0429(7) Uani 1 1 d . . . . .
H27 H -0.066125 0.742240 0.920336 0.051 Uiso 1 1 calc R U . . .
C28 C 0.0733(2) 0.6630(2) 0.84760(17) 0.0287(5) Uani 1 1 d . . . . .
H28 H 0.008724 0.662145 0.802585 0.034 Uiso 1 1 calc R U . . .
C29 C 0.4078(2) 0.38763(17) 0.75926(13) 0.0183(4) Uani 1 1 d . . . . .
C30 C 0.5458(2) 0.36912(19) 0.78964(15) 0.0227(4) Uani 1 1 d . . . . .
H30 H 0.584832 0.429098 0.802404 0.027 Uiso 1 1 calc R U . . .
C31 C 0.6263(3) 0.2628(2) 0.80124(17) 0.0287(5) Uani 1 1 d . . . . .
H31 H 0.720281 0.249798 0.822532 0.034 Uiso 1 1 calc R U . . .
C32 C 0.5699(3) 0.1754(2) 0.78182(17) 0.0318(5) Uani 1 1 d . . . . .
H32 H 0.625725 0.103096 0.788568 0.038 Uiso 1 1 calc R U . . .
C33 C 0.4310(3) 0.1940(2) 0.75236(17) 0.0316(5) Uani 1 1 d . . . . .
H33 H 0.392108 0.133856 0.739748 0.038 Uiso 1 1 calc R U . . .
C34 C 0.3493(2) 0.29979(19) 0.74137(15) 0.0245(4) Uani 1 1 d . . . . .
H34 H 0.254464 0.312205 0.721865 0.029 Uiso 1 1 calc R U . . .
C1S C 1.0243(3) 1.0287(2) 0.82075(17) 0.0328(5) Uani 1 1 d . . . . .
H1S H 1.013154 0.974931 0.783433 0.039 Uiso 1 1 calc R U . . .
Cl1S Cl 1.00561(8) 1.16509(6) 0.75222(5) 0.04514(16) Uani 1 1 d . . . . .
Cl2S Cl 1.19293(7) 0.98928(8) 0.87153(5) 0.04808(18) Uani 1 1 d . . . . .
Cl3S Cl 0.89654(7) 1.02064(7) 0.89987(4) 0.04270(16) Uani 1 1 d . . . . .

loop_
_atom_site_aniso_label
_atom_site_aniso_U_11
_atom_site_aniso_U_22
_atom_site_aniso_U_33
_atom_site_aniso_U_23
_atom_site_aniso_U_13
_atom_site_aniso_U_12
Sb1 0.01092(7) 0.01347(7) 0.01547(7) -0.00206(5) -0.00042(5) -0.00300(5)
Sb2 0.01384(7) 0.01419(7) 0.01434(7) -0.00108(5) -0.00086(5) -0.00457(5)
Fe1 0.01284(13) 0.01421(13) 0.01478(13) -0.00186(10) -0.00062(10) -0.00380(10)
O1 0.0135(6) 0.0160(7) 0.0224(7) -0.0016(5) -0.0012(5) -0.0055(5)
N1 0.0155(8) 0.0218(9) 0.0171(8) -0.0059(7) 0.0025(6) -0.0066(7)
O2 0.0138(7) 0.0176(7) 0.0208(7) -0.0023(5) -0.0010(5) -0.0051(5)
O3 0.0161(7) 0.0246(8) 0.0360(9) -0.0035(7) -0.0022(6) -0.0009(6)
O4 0.0236(8) 0.0237(8) 0.0362(9) -0.0108(7) 0.0033(7) -0.0130(6)
N2 0.0205(9) 0.0253(9) 0.0230(9) -0.0003(7) -0.0010(7) -0.0104(7)
O5 0.0192(7) 0.0254(8) 0.0191(7) 0.0009(6) -0.0020(6) -0.0105(6)
O6 0.0271(8) 0.0360(9) 0.0211(8) 0.0045(7) -0.0052(6) -0.0110(7)
O7 0.0221(9) 0.0581(13) 0.0406(10) 0.0094(9) -0.0042(8) -0.0206(9)
C1 0.0132(9) 0.0147(9) 0.0187(9) -0.0035(7) -0.0008(7) -0.0038(7)
C2 0.0156(9) 0.0156(9) 0.0203(9) -0.0020(7) 0.0001(7) -0.0053(7)
C3 0.0181(10) 0.0148(9) 0.0214(10) -0.0020(7) -0.0027(8) -0.0031(7)
C4 0.0136(9) 0.0190(10) 0.0225(10) -0.0061(8) 0.0003(7) -0.0020(7)
C5 0.0152(9) 0.0165(9) 0.0177(9) -0.0048(7) 0.0013(7) -0.0037(7)
C6 0.0173(9) 0.0148(9) 0.0160(9) -0.0020(7) -0.0014(7) -0.0051(7)
C7 0.0170(9) 0.0193(10) 0.0204(10) -0.0032(8) -0.0023(8) -0.0066(8)
C8 0.0227(10) 0.0191(10) 0.0190(10) -0.0023(8) -0.0059(8) -0.0059(8)
C9 0.0265(11) 0.0213(10) 0.0157(9) -0.0038(8) 0.0002(8) -0.0079(8)
C10 0.0188(10) 0.0164(9) 0.0182(9) -0.0049(7) 0.0020(7) -0.0039(7)
C11 0.0113(8) 0.0195(10) 0.0205(9) -0.0067(8) 0.0006(7) -0.0032(7)
C12 0.0177(10) 0.0187(10) 0.0282(11) -0.0046(8) 0.0006(8) -0.0035(8)
C13 0.0182(10) 0.0227(11) 0.0397(13) -0.0139(10) 0.0007(9) -0.0019(8)
C14 0.0176(10) 0.0361(13) 0.0306(11) -0.0199(10) 0.0040(9) -0.0069(9)
C15 0.0209(10) 0.0322(12) 0.0209(10) -0.0084(9) 0.0027(8) -0.0099(9)
C16 0.0163(9) 0.0215(10) 0.0231(10) -0.0052(8) 0.0006(8) -0.0055(8)
C17 0.0170(9) 0.0205(10) 0.0176(9) -0.0026(8) -0.0010(7) -0.0081(8)
C18 0.0290(12) 0.0254(11) 0.0229(11) -0.0064(9) -0.0005(9) -0.0014(9)
C19 0.0450(16) 0.0413(15) 0.0278(12) -0.0170(11) 0.0014(11) -0.0041(12)
C20 0.0425(15) 0.0486(16) 0.0187(11) -0.0070(10) -0.0007(10) -0.0198(12)
C21 0.0374(14) 0.0327(13) 0.0248(11) 0.0054(10) -0.0100(10) -0.0166(11)
C22 0.0269(11) 0.0228(11) 0.0263(11) -0.0002(9) -0.0068(9) -0.0077(9)
C23 0.0223(10) 0.0175(9) 0.0177(9) -0.0024(7) 0.0038(8) -0.0064(8)
C24 0.0288(12) 0.0278(11) 0.0198(10) -0.0042(9) 0.0006(9) -0.0099(9)
C25 0.0537(17) 0.0467(16) 0.0220(11) -0.0114(11) 0.0065(11) -0.0245(13)
C26 0.0572(19) 0.0560(18) 0.0395(15) -0.0280(14) 0.0282(14) -0.0287(15)
C27 0.0336(14) 0.0464(16) 0.0582(18) -0.0268(14) 0.0242(13) -0.0149(12)
C28 0.0211(11) 0.0306(12) 0.0368(13) -0.0105(10) 0.0072(9) -0.0076(9)
C29 0.0217(10) 0.0165(9) 0.0153(9) -0.0006(7) -0.0001(7) -0.0032(8)
C30 0.0216(10) 0.0188(10) 0.0272(11) -0.0032(8) 0.0003(8) -0.0049(8)
C31 0.0231(11) 0.0252(11) 0.0349(12) -0.0035(10) -0.0019(9) -0.0001(9)
C32 0.0351(13) 0.0200(11) 0.0372(13) -0.0068(10) -0.0021(10) 0.0039(9)
C33 0.0391(14) 0.0201(11) 0.0374(13) -0.0101(10) -0.0065(11) -0.0049(10)
C34 0.0271(11) 0.0216(11) 0.0253(11) -0.0054(8) -0.0045(9) -0.0055(9)
C1S 0.0285(12) 0.0413(14) 0.0299(12) -0.0118(11) 0.0030(10) -0.0046(11)
Cl1S 0.0455(4) 0.0408(4) 0.0477(4) -0.0038(3) -0.0009(3) -0.0123(3)
Cl2S 0.0274(3) 0.0719(5) 0.0418(4) -0.0146(3) -0.0006(3) 0.0023(3)
Cl3S 0.0303(3) 0.0574(4) 0.0334(3) -0.0041(3) 0.0048(3) 0.0028(3)

loop_
_atom_type_symbol
_atom_type_description
_atom_type_scat_dispersion_real
_atom_type_scat_dispersion_imag
_atom_type_scat_source
C C 0.0033 0.0016 'International Tables Vol C Tables 4.2.6.8 and 6.1.1.4'
H H 0.0000 0.0000 'International Tables Vol C Tables 4.2.6.8 and 6.1.1.4'
Cl Cl 0.1484 0.1585 'International Tables Vol C Tables 4.2.6.8 and 6.1.1.4'
Fe Fe 0.3463 0.8444 'International Tables Vol C Tables 4.2.6.8 and 6.1.1.4'
N N 0.0061 0.0033 'International Tables Vol C Tables 4.2.6.8 and 6.1.1.4'
O O 0.0106 0.0060 'International Tables Vol C Tables 4.2.6.8 and 6.1.1.4'
Sb Sb -0.5866 1.5461 'International Tables Vol C Tables 4.2.6.8 and 6.1.1.4'

loop_
_geom_angle_atom_site_label_1
_geom_angle_atom_site_label_2
_geom_angle_atom_site_label_3
_geom_angle
_geom_angle_site_symmetry_1
_geom_angle_site_symmetry_3
_geom_angle_publ_flag
O1 Sb1 C1 100.48(7) . . ?
O1 Sb1 C17 92.88(7) . . ?
C1 Sb1 C17 114.53(8) . . ?
O1 Sb1 C11 94.13(7) . . ?
C1 Sb1 C11 114.31(8) . . ?
C17 Sb1 C11 128.30(8) . . ?
O1 Sb1 O2 177.37(6) . . ?
C1 Sb1 O2 78.98(6) . . ?
C17 Sb1 O2 85.04(7) . . ?
C11 Sb1 O2 88.42(7) . . ?
O1 Sb2 C6 95.31(7) . . ?
O1 Sb2 C23 93.79(7) . . ?
C6 Sb2 C23 120.06(8) . . ?
O1 Sb2 C29 90.59(7) . . ?
C6 Sb2 C29 118.76(8) . . ?
C23 Sb2 C29 120.23(8) . . ?
O1 Sb2 O5 175.10(6) . . ?
C6 Sb2 O5 79.80(7) . . ?
C23 Sb2 O5 88.57(7) . . ?
C29 Sb2 O5 91.93(7) . . ?
C1 Fe1 C2 41.48(8) . . ?
C1 Fe1 C6 115.27(8) . . ?
C2 Fe1 C6 146.45(8) . . ?
C1 Fe1 C10 108.55(8) . . ?
C2 Fe1 C10 113.52(8) . . ?
C6 Fe1 C10 41.38(8) . . ?
C1 Fe1 C5 41.31(8) . . ?
C2 Fe1 C5 69.42(8) . . ?
C6 Fe1 C5 110.01(8) . . ?
C10 Fe1 C5 133.73(8) . . ?
C1 Fe1 C7 147.49(8) . . ?
C2 Fe1 C7 170.56(8) . . ?
C6 Fe1 C7 41.10(8) . . ?
C10 Fe1 C7 69.17(8) . . ?
C5 Fe1 C7 115.83(8) . . ?
C1 Fe1 C3 68.82(8) . . ?
C2 Fe1 C3 40.75(8) . . ?
C6 Fe1 C3 172.38(8) . . ?
C10 Fe1 C3 144.98(8) . . ?
C5 Fe1 C3 68.38(8) . . ?
C7 Fe1 C3 132.19(8) . . ?
C1 Fe1 C8 170.85(8) . . ?
C2 Fe1 C8 130.88(8) . . ?
C6 Fe1 C8 68.58(8) . . ?
C10 Fe1 C8 68.36(9) . . ?
C5 Fe1 C8 146.80(9) . . ?
C7 Fe1 C8 40.60(8) . . ?
C3 Fe1 C8 108.41(8) . . ?
C1 Fe1 C9 131.97(9) . . ?
C2 Fe1 C9 107.27(8) . . ?
C6 Fe1 C9 68.83(8) . . ?
C10 Fe1 C9 40.72(8) . . ?
C5 Fe1 C9 172.61(9) . . ?
C7 Fe1 C9 68.45(8) . . ?
C3 Fe1 C9 113.76(8) . . ?
C8 Fe1 C9 40.25(9) . . ?
C1 Fe1 C4 68.74(8) . . ?
C2 Fe1 C4 68.61(8) . . ?
C6 Fe1 C4 133.81(8) . . ?
C10 Fe1 C4 173.60(8) . . ?
C5 Fe1 C4 40.53(8) . . ?
C7 Fe1 C4 109.76(8) . . ?
C3 Fe1 C4 40.30(8) . . ?
C8 Fe1 C4 115.23(9) . . ?
C9 Fe1 C4 145.33(8) . . ?
Sb1 O1 Sb2 141.81(8) . . ?
O4 N1 O3 123.49(18) . . ?
O4 N1 O2 117.62(17) . . ?
O3 N1 O2 118.89(17) . . ?
N1 O2 Sb1 116.42(11) . . ?
O6 N2 O7 124.69(19) . . ?
O6 N2 O5 118.50(18) . . ?
O7 N2 O5 116.81(18) . . ?
N2 O5 Sb2 120.56(12) . . ?
C2 C1 C5 107.87(17) . . ?
C2 C1 Fe1 69.49(11) . . ?
C5 C1 Fe1 70.17(11) . . ?
C2 C1 Sb1 127.93(15) . . ?
C5 C1 Sb1 123.46(14) . . ?
Fe1 C1 Sb1 118.20(9) . . ?
C3 C2 C1 107.54(17) . . ?
C3 C2 Fe1 70.57(11) . . ?
C1 C2 Fe1 69.03(11) . . ?
C3 C2 H2 126.2 . . ?
C1 C2 H2 126.2 . . ?
Fe1 C2 H2 125.7 . . ?
C4 C3 C2 108.70(18) . . ?
C4 C3 Fe1 70.34(12) . . ?
C2 C3 Fe1 68.69(11) . . ?
C4 C3 H3 125.7 . . ?
C2 C3 H3 125.7 . . ?
Fe1 C3 H3 126.9 . . ?
C3 C4 C5 108.18(18) . . ?
C3 C4 Fe1 69.36(12) . . ?
C5 C4 Fe1 68.91(11) . . ?
C3 C4 H4 125.9 . . ?
C5 C4 H4 125.9 . . ?
Fe1 C4 H4 127.4 . . ?
C4 C5 C1 107.72(17) . . ?
C4 C5 Fe1 70.56(12) . . ?
C1 C5 Fe1 68.52(11) . . ?
C4 C5 H5 126.1 . . ?
C1 C5 H5 126.1 . . ?
Fe1 C5 H5 126.3 . . ?
C7 C6 C10 107.88(17) . . ?
C7 C6 Fe1 70.05(11) . . ?
C10 C6 Fe1 69.67(11) . . ?
C7 C6 Sb2 128.71(15) . . ?
C10 C6 Sb2 122.65(14) . . ?
Fe1 C6 Sb2 118.01(9) . . ?
C8 C7 C6 107.43(18) . . ?
C8 C7 Fe1 69.90(12) . . ?
C6 C7 Fe1 68.85(11) . . ?
C8 C7 H7 126.3 . . ?
C6 C7 H7 126.3 . . ?
Fe1 C7 H7 126.5 . . ?
C9 C8 C7 108.95(18) . . ?
C9 C8 Fe1 70.02(12) . . ?
C7 C8 Fe1 69.51(11) . . ?
C9 C8 H8 125.5 . . ?
C7 C8 H8 125.5 . . ?
Fe1 C8 H8 126.5 . . ?
C8 C9 C10 108.20(18) . . ?
C8 C9 Fe1 69.73(12) . . ?
C10 C9 Fe1 69.06(11) . . ?
C8 C9 H9 125.9 . . ?
C10 C9 H9 125.9 . . ?
Fe1 C9 H9 126.9 . . ?
C9 C10 C6 107.54(18) . . ?
C9 C10 Fe1 70.22(12) . . ?
C6 C10 Fe1 68.96(11) . . ?
C9 C10 H10 126.2 . . ?
C6 C10 H10 126.2 . . ?
Fe1 C10 H10 126.2 . . ?
C12 C11 C16 120.56(19) . . ?
C12 C11 Sb1 119.47(15) . . ?
C16 C11 Sb1 119.77(15) . . ?
C11 C12 C13 119.4(2) . . ?
C11 C12 H12 120.3 . . ?
C13 C12 H12 120.3 . . ?
C14 C13 C12 120.2(2) . . ?
C14 C13 H13 119.9 . . ?
C12 C13 H13 119.9 . . ?
C13 C14 C15 120.1(2) . . ?
C13 C14 H14 119.9 . . ?
C15 C14 H14 119.9 . . ?
C16 C15 C14 120.3(2) . . ?
C16 C15 H15 119.8 . . ?
C14 C15 H15 119.8 . . ?
C15 C16 C11 119.4(2) . . ?
C15 C16 H16 120.3 . . ?
C11 C16 H16 120.3 . . ?
C18 C17 C22 120.6(2) . . ?
C18 C17 Sb1 118.63(15) . . ?
C22 C17 Sb1 120.59(16) . . ?
C17 C18 C19 119.2(2) . . ?
C17 C18 H18 120.4 . . ?
C19 C18 H18 120.4 . . ?
C20 C19 C18 120.4(2) . . ?
C20 C19 H19 119.8 . . ?
C18 C19 H19 119.8 . . ?
C21 C20 C19 120.2(2) . . ?
C21 C20 H20 119.9 . . ?
C19 C20 H20 119.9 . . ?
C20 C21 C22 120.3(2) . . ?
C20 C21 H21 119.9 . . ?
C22 C21 H21 119.9 . . ?
C21 C22 C17 119.4(2) . . ?
C21 C22 H22 120.3 . . ?
C17 C22 H22 120.3 . . ?
C24 C23 C28 120.7(2) . . ?
C24 C23 Sb2 117.31(16) . . ?
C28 C23 Sb2 121.96(17) . . ?
C25 C24 C23 119.3(2) . . ?
C25 C24 H24 120.3 . . ?
C23 C24 H24 120.3 . . ?
C26 C25 C24 120.2(3) . . ?
C26 C25 H25 119.9 . . ?
C24 C25 H25 119.9 . . ?
C25 C26 C27 120.1(2) . . ?
C25 C26 H26 119.9 . . ?
C27 C26 H26 119.9 . . ?
C26 C27 C28 120.6(3) . . ?
C26 C27 H27 119.7 . . ?
C28 C27 H27 119.7 . . ?
C27 C28 C23 119.0(2) . . ?
C27 C28 H28 120.5 . . ?
C23 C28 H28 120.5 . . ?
C30 C29 C34 120.5(2) . . ?
C30 C29 Sb2 118.25(15) . . ?
C34 C29 Sb2 121.26(16) . . ?
C31 C30 C29 119.8(2) . . ?
C31 C30 H30 120.1 . . ?
C29 C30 H30 120.1 . . ?
C32 C31 C30 120.1(2) . . ?
C32 C31 H31 119.9 . . ?
C30 C31 H31 119.9 . . ?
C31 C32 C33 119.9(2) . . ?
C31 C32 H32 120.1 . . ?
C33 C32 H32 120.1 . . ?
C34 C33 C32 120.4(2) . . ?
C34 C33 H33 119.8 . . ?
C32 C33 H33 119.8 . . ?
C33 C34 C29 119.3(2) . . ?
C33 C34 H34 120.3 . . ?
C29 C34 H34 120.3 . . ?
Cl3S C1S Cl1S 111.12(15) . . ?
Cl3S C1S Cl2S 110.52(14) . . ?
Cl1S C1S Cl2S 110.13(15) . . ?
Cl3S C1S H1S 108.3 . . ?
Cl1S C1S H1S 108.3 . . ?
Cl2S C1S H1S 108.3 . . ?

loop_
_geom_bond_atom_site_label_1
_geom_bond_atom_site_label_2
_geom_bond_distance
_geom_bond_site_symmetry_2
_geom_bond_publ_flag
Sb1 O1 1.9551(14) . ?
Sb1 C1 2.0771(19) . ?
Sb1 C17 2.096(2) . ?
Sb1 C11 2.096(2) . ?
Sb1 O2 2.3038(14) . ?
Sb2 O1 1.9732(14) . ?
Sb2 C6 2.0807(19) . ?
Sb2 C23 2.101(2) . ?
Sb2 C29 2.107(2) . ?
Sb2 O5 2.2454(15) . ?
Fe1 C1 2.024(2) . ?
Fe1 C2 2.030(2) . ?
Fe1 C6 2.034(2) . ?
Fe1 C10 2.044(2) . ?
Fe1 C5 2.046(2) . ?
Fe1 C7 2.050(2) . ?
Fe1 C3 2.055(2) . ?
Fe1 C8 2.055(2) . ?
Fe1 C9 2.059(2) . ?
Fe1 C4 2.068(2) . ?
N1 O4 1.230(2) . ?
N1 O3 1.233(2) . ?
N1 O2 1.310(2) . ?
N2 O6 1.221(2) . ?
N2 O7 1.222(3) . ?
N2 O5 1.326(2) . ?
C1 C2 1.435(3) . ?
C1 C5 1.436(3) . ?
C2 C3 1.422(3) . ?
C2 H2 0.9500 . ?
C3 C4 1.420(3) . ?
C3 H3 0.9500 . ?
C4 C5 1.425(3) . ?
C4 H4 0.9500 . ?
C5 H5 0.9500 . ?
C6 C7 1.434(3) . ?
C6 C10 1.441(3) . ?
C7 C8 1.424(3) . ?
C7 H7 0.9500 . ?
C8 C9 1.416(3) . ?
C8 H8 0.9500 . ?
C9 C10 1.427(3) . ?
C9 H9 0.9500 . ?
C10 H10 0.9500 . ?
C11 C12 1.390(3) . ?
C11 C16 1.391(3) . ?
C12 C13 1.392(3) . ?
C12 H12 0.9500 . ?
C13 C14 1.384(4) . ?
C13 H13 0.9500 . ?
C14 C15 1.387(3) . ?
C14 H14 0.9500 . ?
C15 C16 1.386(3) . ?
C15 H15 0.9500 . ?
C16 H16 0.9500 . ?
C17 C18 1.386(3) . ?
C17 C22 1.392(3) . ?
C18 C19 1.393(3) . ?
C18 H18 0.9500 . ?
C19 C20 1.381(4) . ?
C19 H19 0.9500 . ?
C20 C21 1.379(4) . ?
C20 H20 0.9500 . ?
C21 C22 1.389(3) . ?
C21 H21 0.9500 . ?
C22 H22 0.9500 . ?
C23 C24 1.391(3) . ?
C23 C28 1.393(3) . ?
C24 C25 1.389(3) . ?
C24 H24 0.9500 . ?
C25 C26 1.381(5) . ?
C25 H25 0.9500 . ?
C26 C27 1.383(5) . ?
C26 H26 0.9500 . ?
C27 C28 1.387(4) . ?
C27 H27 0.9500 . ?
C28 H28 0.9500 . ?
C29 C30 1.391(3) . ?
C29 C34 1.394(3) . ?
C30 C31 1.388(3) . ?
C30 H30 0.9500 . ?
C31 C32 1.387(4) . ?
C31 H31 0.9500 . ?
C32 C33 1.395(4) . ?
C32 H32 0.9500 . ?
C33 C34 1.388(3) . ?
C33 H33 0.9500 . ?
C34 H34 0.9500 . ?
C1S Cl3S 1.745(3) . ?
C1S Cl1S 1.763(3) . ?
C1S Cl2S 1.769(3) . ?
C1S H1S 1.0000 . ?
